data_7047538
loop_
_publ_author_name
'Turcas, Ramona'
'Kripli, Bal\'azs'
'Attia, Amr A. A.'
'Lakk-Bog\'ath, D\'ora'
'Speier, G\'abor'
'Giorgi, Michel'
'Silaghi-Dumitrescu, Radu'
'Kaizer, J\'ozsef'

_publ_section_title
;
 Catalytic and stoichiometric flavanone oxidation mediated by nonheme
 oxoiron(iv) complexes as flavone synthase mimics: kinetic, mechanistic
 and computational studies.
;
_journal_issue 41
_journal_name_full 'Dalton transactions (Cambridge, England : 2003)'
_journal_page_first 14416
_journal_page_last 14420
_journal_paper_doi 10.1039/c8dt03519a
_journal_volume 47
_journal_year 2018
_chemical_formula_moiety 'C32 H27 Cl Fe N5, C4 H8 O2, Cl O4, 0.5(C3 H5 O2), 0.5(C3 H6 O)'
_chemical_formula_sum 'C39 H40.5 Cl2 Fe N5 O7.5'
_chemical_formula_weight 826.01
_space_group_crystal_system triclinic
_space_group_IT_number 2
_space_group_name_Hall '-P 1'
_space_group_name_H-M_alt 'P -1'
_symmetry_space_group_name_Hall '-P 1'
_symmetry_space_group_name_H-M 'P -1'
_atom_sites_solution_hydrogens geom
_atom_sites_solution_primary direct
_audit_creation_date 2016-03-22
_audit_creation_method
;
Olex2 1.2
(compiled 2016.02.16 svn.r3265 for OlexSys, GUI svn.r5155)
;
_audit_update_record
;
2018-05-03 deposited with the CCDC.
2018-09-13 downloaded from the CCDC.
;
_cell_angle_alpha 68.454(3)
_cell_angle_beta 75.982(2)
_cell_angle_gamma 61.907(3)
_cell_formula_units_Z 2
_cell_length_a 12.3536(3)
_cell_length_b 12.7733(4)
_cell_length_c 15.3745(3)
_cell_measurement_reflns_used 13091
_cell_measurement_temperature 173.00(10)
_cell_measurement_theta_max 70.0530
_cell_measurement_theta_min 4.0440
_cell_volume 1983.55(11)
_computing_cell_refinement
;
CrysAlisPro, Agilent Technologies,
Version 1.171.37.35 (release 13-08-2014 CrysAlis171 .NET)
(compiled Aug 13 2014,18:06:01)
;
_computing_data_collection
;
CrysAlisPro, Agilent Technologies,
Version 1.171.37.35 (release 13-08-2014 CrysAlis171 .NET)
(compiled Aug 13 2014,18:06:01)
;
_computing_data_reduction
;
CrysAlisPro, Agilent Technologies,
Version 1.171.37.35 (release 13-08-2014 CrysAlis171 .NET)
(compiled Aug 13 2014,18:06:01)
;
_computing_molecular_graphics 'Olex2 (Dolomanov et al., 2009)'
_computing_publication_material 'Olex2 (Dolomanov et al., 2009)'
_computing_structure_refinement 'ShelXL (Sheldrick, 2015)'
_computing_structure_solution 'ShelXS (Sheldrick, 2008)'
_diffrn_ambient_environment N~2~
_diffrn_ambient_temperature 173.00(10)
_diffrn_detector 'CCD plate'
_diffrn_detector_area_resol_mean 5.3048
_diffrn_detector_type AtlasS2
_diffrn_measured_fraction_theta_full 0.996
_diffrn_measured_fraction_theta_max 0.982
_diffrn_measurement_details
;
#__ type_ start__ end____ width___ exp.time_
  1 omega    6.00   32.00   1.0000    1.0000
omega____ theta____ kappa____ phi______ frames
    -       44.0000   84.0000  105.3144 26

#__ type_ start__ end____ width___ exp.time_
  2 omega   19.00   44.00   1.0000    1.0000
omega____ theta____ kappa____ phi______ frames
    -       56.0000   82.0000   86.0102 25

#__ type_ start__ end____ width___ exp.time_
  3 omega   33.00   58.00   1.0000    1.0000
omega____ theta____ kappa____ phi______ frames
    -       68.0000   77.0000   77.8753 25

#__ type_ start__ end____ width___ exp.time_
  4 omega   44.00   77.00   1.0000   10.0000
omega____ theta____ kappa____ phi______ frames
    -       80.0000   77.0000   80.0050 33

#__ type_ start__ end____ width___ exp.time_
  5 omega   67.00  164.00   1.0000   10.0000
omega____ theta____ kappa____ phi______ frames
    -      103.0393   77.0000   30.0000 97

#__ type_ start__ end____ width___ exp.time_
  6 omega  135.00  173.00   1.0000   10.0000
omega____ theta____ kappa____ phi______ frames
    -      103.0393  111.0000   30.0000 38

#__ type_ start__ end____ width___ exp.time_
  7 omega  108.00  151.00   1.0000    1.0000
omega____ theta____ kappa____ phi______ frames
    -       68.0000   77.0000   27.7166 43

#__ type_ start__ end____ width___ exp.time_
  8 omega   79.00  124.00   1.0000    1.0000
omega____ theta____ kappa____ phi______ frames
    -       64.0000   75.0000  157.2452 45

#__ type_ start__ end____ width___ exp.time_
  9 omega   68.00  171.00   1.0000   10.0000
omega____ theta____ kappa____ phi______ frames
    -      103.0393   77.0000  150.0000 103

#__ type_ start__ end____ width___ exp.time_
 10 omega   67.00  171.00   1.0000   10.0000
omega____ theta____ kappa____ phi______ frames
    -      103.0393   77.0000  120.0000 104

#__ type_ start__ end____ width___ exp.time_
 11 omega   67.00  150.00   1.0000   10.0000
omega____ theta____ kappa____ phi______ frames
    -      103.0393   77.0000   60.0000 83

#__ type_ start__ end____ width___ exp.time_
 12 omega   67.00  178.00   1.0000   10.0000
omega____ theta____ kappa____ phi______ frames
    -      103.0393   77.0000  -90.0000 111

#__ type_ start__ end____ width___ exp.time_
 13 omega  109.00  152.00   1.0000   10.0000
omega____ theta____ kappa____ phi______ frames
    -       72.0000   77.0000 -173.7609 43

#__ type_ start__ end____ width___ exp.time_
 14 omega   67.00  172.00   1.0000   10.0000
omega____ theta____ kappa____ phi______ frames
    -      103.0393   77.0000 -150.0000 105

#__ type_ start__ end____ width___ exp.time_
 15 omega   67.00  158.00   1.0000   10.0000
omega____ theta____ kappa____ phi______ frames
    -      103.0393   77.0000  -60.0000 91

#__ type_ start__ end____ width___ exp.time_
 16 omega   67.00  168.00   1.0000   10.0000
omega____ theta____ kappa____ phi______ frames
    -      103.0393   77.0000  -30.0000 101

#__ type_ start__ end____ width___ exp.time_
 17 omega   67.00  156.00   1.0000   10.0000
omega____ theta____ kappa____ phi______ frames
    -      103.0393   77.0000    0.0000 89

#__ type_ start__ end____ width___ exp.time_
 18 omega   67.00  169.00   1.0000   10.0000
omega____ theta____ kappa____ phi______ frames
    -      103.0393   77.0000 -180.0000 102

#__ type_ start__ end____ width___ exp.time_
 19 omega   67.00  144.00   1.0000   10.0000
omega____ theta____ kappa____ phi______ frames
    -      103.0393   77.0000 -120.0000 77

#__ type_ start__ end____ width___ exp.time_
 20 omega   67.00  167.00   1.0000   10.0000
omega____ theta____ kappa____ phi______ frames
    -      103.0393   77.0000   90.0000 100

#__ type_ start__ end____ width___ exp.time_
 21 omega   53.00  123.00   1.0000   10.0000
omega____ theta____ kappa____ phi______ frames
    -      103.0393  -61.0000  120.0000 70

#__ type_ start__ end____ width___ exp.time_
 22 omega   44.00   96.00   1.0000    1.0000
omega____ theta____ kappa____ phi______ frames
    -       37.5600 -125.0000  177.0000 52

#__ type_ start__ end____ width___ exp.time_
 23 omega   25.00  108.00   1.0000   10.0000
omega____ theta____ kappa____ phi______ frames
    -      103.0393  -94.0000  120.0000 83

#__ type_ start__ end____ width___ exp.time_
 24 omega   32.00  116.00   1.0000   10.0000
omega____ theta____ kappa____ phi______ frames
    -      103.0393 -111.0000  -30.0000 84

#__ type_ start__ end____ width___ exp.time_
 25 omega   86.00  112.00   1.0000   10.0000
omega____ theta____ kappa____ phi______ frames
    -      103.0393 -111.0000 -150.0000 26

#__ type_ start__ end____ width___ exp.time_
 26 omega   41.00  122.00   1.0000   10.0000
omega____ theta____ kappa____ phi______ frames
    -      103.0393  -77.0000  -30.0000 81

#__ type_ start__ end____ width___ exp.time_
 27 omega   24.00   51.00   1.0000    1.0000
omega____ theta____ kappa____ phi______ frames
    -       60.0000   75.0000   -5.5871 27

#__ type_ start__ end____ width___ exp.time_
 28 omega   32.00  106.00   1.0000    1.0000
omega____ theta____ kappa____ phi______ frames
    -       68.0000   77.0000   27.7166 74

#__ type_ start__ end____ width___ exp.time_
 29 omega   36.00   75.00   1.0000   10.0000
omega____ theta____ kappa____ phi______ frames
    -       72.0000   77.0000  -72.4189 39

#__ type_ start__ end____ width___ exp.time_
 30 omega   28.00   55.00   1.0000    1.0000
omega____ theta____ kappa____ phi______ frames
    -       64.0000   75.0000   12.2652 27

#__ type_ start__ end____ width___ exp.time_
 31 omega   17.00   46.00   1.0000    1.0000
omega____ theta____ kappa____ phi______ frames
    -       52.0000   81.0000   40.9606 29

#__ type_ start__ end____ width___ exp.time_
 32 omega   10.00   35.00   1.0000    1.0000
omega____ theta____ kappa____ phi______ frames
    -       48.0000   85.0000  -37.0867 25

#__ type_ start__ end____ width___ exp.time_
 33 omega   29.00   56.00   1.0000    1.0000
omega____ theta____ kappa____ phi______ frames
    -       64.0000   77.0000 -101.8779 27

#__ type_ start__ end____ width___ exp.time_
 34 omega   19.00   44.00   1.0000    1.0000
omega____ theta____ kappa____ phi______ frames
    -       56.0000   81.0000 -113.7159 25

#__ type_ start__ end____ width___ exp.time_
 35 omega   19.00   44.00   1.0000    1.0000
omega____ theta____ kappa____ phi______ frames
    -       56.0000   80.0000 -168.6355 25

#__ type_ start__ end____ width___ exp.time_
 36 omega   36.00   80.00   1.0000   10.0000
omega____ theta____ kappa____ phi______ frames
    -       72.0000   77.0000 -173.7609 44

#__ type_ start__ end____ width___ exp.time_
 37 omega    3.00   28.00   1.0000    1.0000
omega____ theta____ kappa____ phi______ frames
    -       44.0000   90.0000 -127.6796 25

#__ type_ start__ end____ width___ exp.time_
 38 omega   -3.00   22.00   1.0000    1.0000
omega____ theta____ kappa____ phi______ frames
    -       40.0000   95.0000   13.7704 25

#__ type_ start__ end____ width___ exp.time_
 39 omega   20.00   45.00   1.0000    1.0000
omega____ theta____ kappa____ phi______ frames
    -       56.0000   79.0000  157.8903 25

#__ type_ start__ end____ width___ exp.time_
 40 omega   28.00   56.00   1.0000    1.0000
omega____ theta____ kappa____ phi______ frames
    -       64.0000   75.0000  157.2452 28

#__ type_ start__ end____ width___ exp.time_
 41 omega  -86.00   47.00   1.0000    1.0000
omega____ theta____ kappa____ phi______ frames
    -      -37.5600   19.0000 -150.0000 133

#__ type_ start__ end____ width___ exp.time_
 42 omega -116.00   -6.00   1.0000    1.0000
omega____ theta____ kappa____ phi______ frames
    -      -37.5600  -57.0000   90.0000 110

#__ type_ start__ end____ width___ exp.time_
 43 omega -116.00   -6.00   1.0000    1.0000
omega____ theta____ kappa____ phi______ frames
    -      -37.5600  -38.0000 -180.0000 110

#__ type_ start__ end____ width___ exp.time_
 44 omega -121.00  -34.00   1.0000    1.0000
omega____ theta____ kappa____ phi______ frames
    -      -37.5600  178.0000 -150.0000 87
;
_diffrn_measurement_device 'four-circle diffractometer'
_diffrn_measurement_device_type 'SuperNova, Dual, Cu at zero, AtlasS2'
_diffrn_measurement_method '\w scans'
_diffrn_orient_matrix_UB_11 -0.0917000000
_diffrn_orient_matrix_UB_12 0.0187753000
_diffrn_orient_matrix_UB_13 0.0869357000
_diffrn_orient_matrix_UB_21 0.0992340000
_diffrn_orient_matrix_UB_22 -0.1088911000
_diffrn_orient_matrix_UB_23 0.0637669000
_diffrn_orient_matrix_UB_31 0.0432448000
_diffrn_orient_matrix_UB_32 0.0909602000
_diffrn_orient_matrix_UB_33 0.0080716000
_diffrn_radiation_monochromator mirror
_diffrn_radiation_probe x-ray
_diffrn_radiation_type CuK\a
_diffrn_radiation_wavelength 1.54184
_diffrn_reflns_av_R_equivalents 0.0385
_diffrn_reflns_av_unetI/netI 0.0318
_diffrn_reflns_Laue_measured_fraction_full 0.996
_diffrn_reflns_Laue_measured_fraction_max 0.982
_diffrn_reflns_limit_h_max 14
_diffrn_reflns_limit_h_min -15
_diffrn_reflns_limit_k_max 15
_diffrn_reflns_limit_k_min -14
_diffrn_reflns_limit_l_max 18
_diffrn_reflns_limit_l_min -18
_diffrn_reflns_number 29771
_diffrn_reflns_point_group_measured_fraction_full 0.996
_diffrn_reflns_point_group_measured_fraction_max 0.982
_diffrn_reflns_theta_full 67.684
_diffrn_reflns_theta_max 70.315
_diffrn_reflns_theta_min 4.071
_diffrn_source 'sealed X-ray tube'
_diffrn_source_type 'SuperNova (Cu) X-ray Source'
_exptl_absorpt_coefficient_mu 4.755
_exptl_absorpt_correction_T_max 1.00000
_exptl_absorpt_correction_T_min 0.71579
_exptl_absorpt_correction_type multi-scan
_exptl_absorpt_process_details
;
CrysAlisPro, Agilent Technologies,
Version 1.171.37.35 (release 13-08-2014 CrysAlis171 .NET)
(compiled Aug 13 2014,18:06:01)
Empirical absorption correction using spherical harmonics,
 implemented in SCALE3 ABSPACK scaling algorithm.
;
_exptl_crystal_colour green
_exptl_crystal_colour_primary green
_exptl_crystal_density_diffrn 1.383
_exptl_crystal_description plate
_exptl_crystal_F_000 859
_exptl_crystal_size_max 0.14
_exptl_crystal_size_mid 0.14
_exptl_crystal_size_min 0.06
_refine_diff_density_max 0.944
_refine_diff_density_min -0.558
_refine_diff_density_rms 0.083
_refine_ls_extinction_method none
_refine_ls_goodness_of_fit_ref 1.063
_refine_ls_hydrogen_treatment constr
_refine_ls_matrix_type full
_refine_ls_number_parameters 577
_refine_ls_number_reflns 7432
_refine_ls_number_restraints 35
_refine_ls_restrained_S_all 1.075
_refine_ls_R_factor_all 0.0618
_refine_ls_R_factor_gt 0.0556
_refine_ls_shift/su_max 0.000
_refine_ls_shift/su_mean 0.000
_refine_ls_structure_factor_coef Fsqd
_refine_ls_weighting_details 'w=1/[\s^2^(Fo^2^)+(0.1067P)^2^+1.2469P] where P=(Fo^2^+2Fc^2^)/3'
_refine_ls_weighting_scheme calc
_refine_ls_wR_factor_gt 0.1593
_refine_ls_wR_factor_ref 0.1656
_reflns_Friedel_coverage 0.000
_reflns_number_gt 6612
_reflns_number_total 7432
_reflns_threshold_expression 'I > 2\s(I)'
_cod_data_source_file c8dt03519a2.cif
_cod_data_source_block bob32
_cod_depositor_comments 'Adding full bibliography for 7047538.cif.'
_cod_original_cell_volume 1983.54(12)
_cod_original_formula_sum 'C39 H40.50 Cl2 Fe N5 O7.50'
_cod_database_code 7047538
_shelxl_version_number 2014/6
_chemical_oxdiff_formula 'c18 h18 fe1 n6 o10 s2'
_shelx_space_group_comment
;
The symmetry employed for this shelxl refinement is uniquely defined
by the following loop, which should always be used as a source of
symmetry information in preference to the above space-group names.
They are only intended as comments.
;
_reflns_odcompleteness_completeness 99.93
_reflns_odcompleteness_iscentric 1
_reflns_odcompleteness_theta 64.99
_olex2_refinement_description
;
1. Fixed Uiso
 At 1.2 times of:
  All C(H) groups, All C(H,H) groups
 At 1.5 times of:
  All C(H,H,H) groups
2. Shared sites
{O10, C46}
3. Restrained distances
 C39-O7
 1.45 with sigma of 0.02
4. Rigid bond restraints
 O5, O6, C33, C34, C35, C36
 with sigma for 1-2 distances of 0.01 and sigma for 1-3 distances of 0.01
 O7, O8, C37, C38, C39, C40
 with sigma for 1-2 distances of 0.01 and sigma for 1-3 distances of 0.01
 O11, C44, C45, C46
 with sigma for 1-2 distances of 0.01 and sigma for 1-3 distances of 0.01
 O9, O10, C41, C42, C43
 with sigma for 1-2 distances of 0.01 and sigma for 1-3 distances of 0.01
5. Uiso/Uaniso restraints and constraints
Uanis(O10) = Uanis(C46)
6. Others
 Fixed Sof: O7(0.5) O8(0.5) C37(0.5) H37A(0.5) H37B(0.5) H37C(0.5) C38(0.5)
 H38A(0.5) H38B(0.5) C39(0.5) C40(0.5) H40A(0.5) H40B(0.5) H40C(0.5) O5(0.5)
 O6(0.5) C33(0.5) H33A(0.5) H33B(0.5) H33C(0.5) C34(0.5) H34A(0.5) H34B(0.5)
 C35(0.5) C36(0.5) H36A(0.5) H36B(0.5) H36C(0.5) O9(0.5) O10(0.5) C41(0.5)
 H41A(0.5) H41B(0.5) H41C(0.5) C42(0.5) H42A(0.5) H42B(0.5) C43(0.5) O11(0.5)
 C44(0.5) H44A(0.5) H44B(0.5) H44C(0.5) C45(0.5) C46(0.5) H46A(0.5) H46B(0.5)
 H46C(0.5)
7.a Ternary CH refined with riding coordinates:
 C1(H1)
7.b Secondary CH2 refined with riding coordinates:
 C2(H2A,H2B), C13(H13A,H13B), C23(H23A,H23B), C38(H38A,H38B), C34(H34A,H34B),
 C42(H42A,H42B)
7.c Aromatic/amide H refined with riding coordinates:
 C4(H4), C5(H5), C6(H6), C7(H7), C9(H9), C10(H10), C11(H11), C12(H12),
 C15(H15), C16(H16), C18(H18), C19(H19), C20(H20), C21(H21), C25(H25), C26(H26),
  C28(H28), C29(H29), C30(H30), C31(H31)
7.d Idealised Me refined with riding coordinates:
 C37(H37A,H37B,H37C), C40(H40A,H40B,H40C), C33(H33A,H33B,H33C), C36(H36A,H36B,
 H36C), C41(H41A,H41B,H41C), C44(H44A,H44B,H44C), C46(H46A,H46B,H46C)
;
_olex2_submission_special_instructions 'No special instructions were received'

loop_
_space_group_symop_operation_xyz
'x, y, z'
'-x, -y, -z'

loop_
_atom_site_label
_atom_site_type_symbol
_atom_site_fract_x
_atom_site_fract_y
_atom_site_fract_z
_atom_site_U_iso_or_equiv
_atom_site_adp_type
_atom_site_occupancy
_atom_site_site_symmetry_order
_atom_site_calc_flag
_atom_site_refinement_flags_posn
_atom_site_refinement_flags_adp
_atom_site_refinement_flags_occupancy
_atom_site_disorder_assembly
_atom_site_disorder_group
Fe1 Fe 0.24349(4) 0.77293(4) 0.14007(3) 0.02858(15) Uani 1 1 d . . . . .
Cl1 Cl 0.11292(6) 0.81071(7) 0.03524(5) 0.03896(19) Uani 1 1 d . . . . .
N1 N 0.3737(2) 0.6736(2) 0.24963(17) 0.0328(5) Uani 1 1 d . . . . .
N2 N 0.1078(2) 0.8932(2) 0.22975(18) 0.0357(5) Uani 1 1 d . . . . .
N3 N 0.1794(2) 0.6355(2) 0.24705(17) 0.0328(5) Uani 1 1 d . . . . .
N4 N 0.4253(2) 0.6589(2) 0.06916(17) 0.0316(5) Uani 1 1 d . . . . .
N5 N 0.3290(2) 0.9019(2) 0.11323(17) 0.0318(5) Uani 1 1 d . . . . .
C1 C 0.2984(3) 0.6534(3) 0.3408(2) 0.0374(7) Uani 1 1 d . . . . .
H1 H 0.3547 0.5912 0.3890 0.045 Uiso 1 1 calc R . . . .
C2 C 0.2221(4) 0.7703(3) 0.3725(2) 0.0469(8) Uani 1 1 d . . . . .
H2A H 0.1921 0.7440 0.4376 0.056 Uiso 1 1 calc R . . . .
H2B H 0.2780 0.8045 0.3715 0.056 Uiso 1 1 calc R . . . .
C3 C 0.1137(3) 0.8748(3) 0.3208(2) 0.0416(7) Uani 1 1 d . . . . .
C4 C 0.0215(4) 0.9544(4) 0.3694(3) 0.0605(10) Uani 1 1 d . . . . .
H4 H 0.0249 0.9385 0.4330 0.073 Uiso 1 1 calc R . . . .
C5 C -0.0755(4) 1.0576(4) 0.3223(3) 0.0687(12) Uani 1 1 d . . . . .
H5 H -0.1357 1.1135 0.3531 0.082 Uiso 1 1 calc R . . . .
C6 C -0.0809(4) 1.0757(4) 0.2290(3) 0.0575(10) Uani 1 1 d . . . . .
H6 H -0.1455 1.1430 0.1960 0.069 Uiso 1 1 calc R . . . .
C7 C 0.0115(3) 0.9920(3) 0.1862(2) 0.0441(7) Uani 1 1 d . . . . .
H7 H 0.0072 1.0043 0.1234 0.053 Uiso 1 1 calc R . . . .
C8 C 0.2156(3) 0.6003(3) 0.3326(2) 0.0357(6) Uani 1 1 d . . . . .
C9 C 0.1790(3) 0.5207(3) 0.4097(2) 0.0468(8) Uani 1 1 d . . . . .
H9 H 0.2049 0.4978 0.4686 0.056 Uiso 1 1 calc R . . . .
C10 C 0.1035(4) 0.4764(3) 0.3969(3) 0.0542(9) Uani 1 1 d . . . . .
H10 H 0.0789 0.4220 0.4473 0.065 Uiso 1 1 calc R . . . .
C11 C 0.0642(3) 0.5129(3) 0.3093(3) 0.0475(8) Uani 1 1 d . . . . .
H11 H 0.0122 0.4847 0.3000 0.057 Uiso 1 1 calc R . . . .
C12 C 0.1043(3) 0.5927(3) 0.2357(2) 0.0380(7) Uani 1 1 d . . . . .
H12 H 0.0784 0.6176 0.1765 0.046 Uiso 1 1 calc R . . . .
C13 C 0.4569(3) 0.5521(3) 0.2332(2) 0.0343(6) Uani 1 1 d . . . . .
H13A H 0.4130 0.5002 0.2516 0.041 Uiso 1 1 calc R . . . .
H13B H 0.5259 0.5106 0.2714 0.041 Uiso 1 1 calc R . . . .
C14 C 0.5039(3) 0.5690(3) 0.1313(2) 0.0333(6) Uani 1 1 d . . . . .
C15 C 0.6253(3) 0.4906(3) 0.1063(2) 0.0397(7) Uani 1 1 d . . . . .
H15 H 0.6766 0.4280 0.1523 0.048 Uiso 1 1 calc R . . . .
C16 C 0.6663(3) 0.5081(3) 0.0136(3) 0.0423(7) Uani 1 1 d . . . . .
H16 H 0.7454 0.4560 -0.0043 0.051 Uiso 1 1 calc R . . . .
C17 C 0.5885(3) 0.6052(3) -0.0548(2) 0.0389(7) Uani 1 1 d . . . . .
C18 C 0.6271(3) 0.6334(4) -0.1520(3) 0.0494(8) Uani 1 1 d . . . . .
H18 H 0.7076 0.5873 -0.1721 0.059 Uiso 1 1 calc R . . . .
C19 C 0.5486(4) 0.7264(4) -0.2161(2) 0.0512(9) Uani 1 1 d . . . . .
H19 H 0.5757 0.7435 -0.2796 0.061 Uiso 1 1 calc R . . . .
C20 C 0.4271(4) 0.7966(3) -0.1870(2) 0.0452(8) Uani 1 1 d . . . . .
H20 H 0.3735 0.8593 -0.2314 0.054 Uiso 1 1 calc R . . . .
C21 C 0.3863(3) 0.7737(3) -0.0929(2) 0.0390(7) Uani 1 1 d . . . . .
H21 H 0.3056 0.8214 -0.0743 0.047 Uiso 1 1 calc R . . . .
C22 C 0.4667(3) 0.6780(3) -0.0249(2) 0.0336(6) Uani 1 1 d . . . . .
C23 C 0.4486(3) 0.7401(3) 0.2425(2) 0.0394(7) Uani 1 1 d . . . . .
H23A H 0.5333 0.6918 0.2229 0.047 Uiso 1 1 calc R . . . .
H23B H 0.4474 0.7449 0.3042 0.047 Uiso 1 1 calc R . . . .
C24 C 0.4055(3) 0.8688(3) 0.1752(2) 0.0350(6) Uani 1 1 d . . . . .
C25 C 0.4559(3) 0.9470(3) 0.1775(3) 0.0452(8) Uani 1 1 d . . . . .
H25 H 0.5077 0.9212 0.2233 0.054 Uiso 1 1 calc R . . . .
C26 C 0.4280(4) 1.0592(4) 0.1124(3) 0.0498(8) Uani 1 1 d . . . . .
H26 H 0.4610 1.1109 0.1131 0.060 Uiso 1 1 calc R . . . .
C27 C 0.3488(3) 1.0983(3) 0.0432(2) 0.0411(7) Uani 1 1 d . . . . .
C28 C 0.3164(4) 1.2138(3) -0.0284(3) 0.0517(9) Uani 1 1 d . . . . .
H28 H 0.3490 1.2676 -0.0313 0.062 Uiso 1 1 calc R . . . .
C29 C 0.2390(3) 1.2474(3) -0.0924(3) 0.0504(9) Uani 1 1 d . . . . .
H29 H 0.2193 1.3232 -0.1392 0.060 Uiso 1 1 calc R . . . .
C30 C 0.1885(3) 1.1675(3) -0.0882(2) 0.0460(8) Uani 1 1 d . . . . .
H30 H 0.1350 1.1911 -0.1321 0.055 Uiso 1 1 calc R . . . .
C31 C 0.2170(3) 1.0546(3) -0.0199(2) 0.0394(7) Uani 1 1 d . . . . .
H31 H 0.1820 1.0032 -0.0176 0.047 Uiso 1 1 calc R . . . .
C32 C 0.2986(3) 1.0170(3) 0.0463(2) 0.0337(6) Uani 1 1 d . . . . .
O7 O 0.7804(6) -0.1611(6) 0.4913(5) 0.0783(18) Uani 0.5 1 d D U P A -1
O8 O 0.6427(9) -0.0174(8) 0.3878(6) 0.120(4) Uani 0.5 1 d . U P A -1
C37 C 0.7883(8) -0.1308(10) 0.6405(7) 0.073(2) Uani 0.5 1 d . U P A -1
H37A H 0.8752 -0.1577 0.6233 0.109 Uiso 0.5 1 calc R . P A -1
H37B H 0.7720 -0.2011 0.6793 0.109 Uiso 0.5 1 calc R . P A -1
H37C H 0.7608 -0.0717 0.6745 0.109 Uiso 0.5 1 calc R . P A -1
C38 C 0.7264(9) -0.0761(8) 0.5606(6) 0.074(3) Uani 0.5 1 d . U P A -1
H38A H 0.7313 0.0026 0.5272 0.089 Uiso 0.5 1 calc R . P A -1
H38B H 0.6402 -0.0590 0.5786 0.089 Uiso 0.5 1 calc R . P A -1
C39 C 0.7284(10) -0.1137(9) 0.4075(6) 0.084(3) Uani 0.5 1 d D U P A -1
C40 C 0.8206(8) -0.1913(8) 0.3524(6) 0.057(2) Uani 0.5 1 d . U P A -1
H40A H 0.8914 -0.2478 0.3872 0.086 Uiso 0.5 1 calc R . P A -1
H40B H 0.8440 -0.1402 0.2950 0.086 Uiso 0.5 1 calc R . P A -1
H40C H 0.7876 -0.2374 0.3385 0.086 Uiso 0.5 1 calc R . P A -1
O5 O 1.0218(5) 0.4992(7) 0.0169(5) 0.0551(14) Uani 0.5 1 d . U P B -1
O6 O 0.9103(7) 0.5388(8) -0.0953(4) 0.0756(18) Uani 0.5 1 d . U P B -1
C33 C 1.0690(10) 0.3246(10) 0.1528(7) 0.073(2) Uani 0.5 1 d . U P B -1
H33A H 1.1544 0.2889 0.1311 0.109 Uiso 0.5 1 calc R . P B -1
H33B H 1.0457 0.2597 0.1942 0.109 Uiso 0.5 1 calc R . P B -1
H33C H 1.0558 0.3809 0.1859 0.109 Uiso 0.5 1 calc R . P B -1
C34 C 0.9935(11) 0.3926(12) 0.0717(8) 0.062(2) Uani 0.5 1 d . U P B -1
H34A H 1.0130 0.3390 0.0336 0.075 Uiso 0.5 1 calc R . P B -1
H34B H 0.9067 0.4207 0.0931 0.075 Uiso 0.5 1 calc R . P B -1
C35 C 0.9726(9) 0.5683(12) -0.0671(8) 0.054(2) Uani 0.5 1 d . U P B -1
C36 C 1.0015(9) 0.6766(10) -0.1148(8) 0.062(2) Uani 0.5 1 d . U P B -1
H36A H 1.0207 0.6994 -0.0694 0.093 Uiso 0.5 1 calc R . P B -1
H36B H 0.9316 0.7451 -0.1461 0.093 Uiso 0.5 1 calc R . P B -1
H36C H 1.0709 0.6560 -0.1601 0.093 Uiso 0.5 1 calc R . P B -1
Cl2 Cl 0.23483(7) 0.57210(9) 0.64288(5) 0.0488(2) Uani 1 1 d . . . . .
O1 O 0.1229(3) 0.6402(4) 0.5998(2) 0.0791(10) Uani 1 1 d . . . . .
O2 O 0.3370(3) 0.5257(4) 0.5819(3) 0.0979(13) Uani 1 1 d . . . . .
O3 O 0.2290(5) 0.4942(5) 0.7299(3) 0.136(2) Uani 1 1 d . . . . .
O4 O 0.2586(4) 0.6614(4) 0.6646(5) 0.1236(18) Uani 1 1 d . . . . .
O9 O 0.5201(6) 0.1586(6) 0.6077(4) 0.0608(14) Uani 0.5 1 d . U P C -1
O10 O 0.4978(6) 0.2767(6) 0.4646(5) 0.132(2) Uani 0.5 1 d . U P C -1
C41 C 0.2804(14) 0.1833(11) 0.6465(6) 0.090(4) Uani 0.5 1 d . U P C -1
H41A H 0.2000 0.1961 0.6383 0.135 Uiso 0.5 1 calc R . P C -1
H41B H 0.2733 0.2263 0.6887 0.135 Uiso 0.5 1 calc R . P C -1
H41C H 0.3298 0.0961 0.6719 0.135 Uiso 0.5 1 calc R . P C -1
C42 C 0.3407(6) 0.2326(5) 0.5525(4) 0.0323(11) Uani 0.5 1 d . U P C -1
H42A H 0.3357 0.1986 0.5126 0.039 Uiso 0.5 1 calc R . P C -1
H42B H 0.2935 0.3147 0.5320 0.039 Uiso 0.5 1 calc R . P C -1
C43 C 0.4548(7) 0.2183(7) 0.5428(5) 0.0500(16) Uani 0.5 1 d . U P C -1
O11 O 0.5906(9) 0.0967(9) 0.4285(5) 0.104(3) Uani 0.5 1 d . U P D -2
C44 C 0.6311(8) 0.0755(7) 0.5679(5) 0.0523(18) Uani 0.5 1 d . U P D -2
H44A H 0.6257 -0.0028 0.5919 0.078 Uiso 0.5 1 calc R . P D -2
H44B H 0.5924 0.1201 0.6136 0.078 Uiso 0.5 1 calc R . P D -2
H44C H 0.7161 0.0614 0.5551 0.078 Uiso 0.5 1 calc R . P D -2
C45 C 0.5743(9) 0.1419(9) 0.4889(6) 0.063(2) Uani 0.5 1 d . U P D -2
C46 C 0.4978(6) 0.2767(6) 0.4646(5) 0.132(2) Uani 0.5 1 d . U P D -2
H46A H 0.5492 0.3193 0.4512 0.198 Uiso 0.5 1 calc R . P D -2
H46B H 0.4386 0.2961 0.5163 0.198 Uiso 0.5 1 calc R . P D -2
H46C H 0.4556 0.3027 0.4103 0.198 Uiso 0.5 1 calc R . P D -2

loop_
_atom_site_aniso_label
_atom_site_aniso_U_11
_atom_site_aniso_U_22
_atom_site_aniso_U_33
_atom_site_aniso_U_23
_atom_site_aniso_U_13
_atom_site_aniso_U_12
Fe1 0.0275(2) 0.0298(2) 0.0280(2) -0.00130(17) -0.00810(16) -0.01454(18)
Cl1 0.0359(4) 0.0452(4) 0.0368(4) -0.0024(3) -0.0118(3) -0.0210(3)
N1 0.0354(12) 0.0321(12) 0.0311(12) -0.0036(10) -0.0097(9) -0.0156(10)
N2 0.0354(13) 0.0333(13) 0.0355(12) -0.0049(10) -0.0043(10) -0.0156(10)
N3 0.0330(12) 0.0304(12) 0.0322(12) -0.0040(10) -0.0022(9) -0.0153(10)
N4 0.0321(12) 0.0312(12) 0.0340(12) -0.0055(10) -0.0062(9) -0.0168(10)
N5 0.0308(12) 0.0292(12) 0.0381(12) -0.0081(10) -0.0038(10) -0.0157(10)
C1 0.0457(17) 0.0335(15) 0.0290(14) -0.0033(11) -0.0116(12) -0.0140(13)
C2 0.059(2) 0.0464(18) 0.0353(16) -0.0139(14) -0.0105(14) -0.0176(16)
C3 0.0439(17) 0.0386(16) 0.0447(17) -0.0140(14) -0.0040(13) -0.0180(14)
C4 0.062(2) 0.062(2) 0.051(2) -0.0266(19) -0.0020(18) -0.0147(19)
C5 0.056(2) 0.060(2) 0.079(3) -0.037(2) 0.002(2) -0.007(2)
C6 0.0441(19) 0.048(2) 0.064(2) -0.0149(18) -0.0043(17) -0.0083(16)
C7 0.0362(16) 0.0394(17) 0.0468(18) -0.0054(14) -0.0050(13) -0.0131(13)
C8 0.0383(15) 0.0297(14) 0.0315(14) -0.0050(11) -0.0017(11) -0.0122(12)
C9 0.0504(19) 0.0413(17) 0.0327(15) -0.0041(13) 0.0047(13) -0.0156(15)
C10 0.056(2) 0.0426(18) 0.0497(19) -0.0052(15) 0.0167(16) -0.0254(17)
C11 0.0406(17) 0.0422(18) 0.060(2) -0.0144(16) 0.0098(15) -0.0244(15)
C12 0.0341(15) 0.0357(15) 0.0458(17) -0.0108(13) -0.0005(12) -0.0183(13)
C13 0.0321(14) 0.0289(13) 0.0367(15) 0.0003(11) -0.0130(11) -0.0114(11)
C14 0.0333(14) 0.0316(14) 0.0392(15) -0.0064(12) -0.0087(11) -0.0174(12)
C15 0.0366(16) 0.0325(15) 0.0517(18) -0.0117(13) -0.0096(13) -0.0136(13)
C16 0.0358(16) 0.0395(16) 0.0573(19) -0.0228(15) -0.0003(14) -0.0159(13)
C17 0.0414(16) 0.0418(16) 0.0445(17) -0.0198(14) 0.0010(13) -0.0233(14)
C18 0.0499(19) 0.061(2) 0.0513(19) -0.0317(17) 0.0094(15) -0.0293(17)
C19 0.067(2) 0.066(2) 0.0370(17) -0.0206(16) 0.0075(16) -0.043(2)
C20 0.059(2) 0.0510(19) 0.0347(16) -0.0058(14) -0.0062(14) -0.0345(17)
C21 0.0423(16) 0.0421(16) 0.0351(15) -0.0068(13) -0.0032(12) -0.0232(14)
C22 0.0405(15) 0.0361(15) 0.0349(14) -0.0097(12) -0.0037(12) -0.0248(13)
C23 0.0392(16) 0.0395(16) 0.0464(17) -0.0102(14) -0.0154(13) -0.0185(13)
C24 0.0324(14) 0.0372(15) 0.0396(15) -0.0147(13) -0.0013(12) -0.0163(12)
C25 0.0510(19) 0.053(2) 0.0497(18) -0.0222(16) -0.0033(15) -0.0313(16)
C26 0.066(2) 0.053(2) 0.054(2) -0.0237(17) 0.0056(17) -0.0425(19)
C27 0.0473(17) 0.0380(16) 0.0435(17) -0.0166(13) 0.0096(13) -0.0254(14)
C28 0.065(2) 0.0383(17) 0.058(2) -0.0153(16) 0.0126(18) -0.0346(17)
C29 0.052(2) 0.0317(16) 0.052(2) -0.0040(14) 0.0076(16) -0.0175(15)
C30 0.0394(17) 0.0378(17) 0.0465(18) -0.0039(14) 0.0009(14) -0.0136(14)
C31 0.0333(15) 0.0310(14) 0.0456(17) -0.0026(13) -0.0035(12) -0.0134(12)
C32 0.0301(14) 0.0294(14) 0.0398(15) -0.0103(12) 0.0051(11) -0.0150(11)
O7 0.077(4) 0.053(3) 0.069(4) -0.011(3) -0.001(3) -0.007(3)
O8 0.106(6) 0.082(5) 0.077(5) 0.010(4) 0.000(4) 0.007(4)
C37 0.044(4) 0.075(6) 0.088(6) -0.014(5) -0.001(4) -0.026(4)
C38 0.062(5) 0.047(4) 0.062(4) 0.002(3) 0.010(4) -0.002(4)
C39 0.085(6) 0.059(5) 0.059(5) 0.005(4) 0.011(4) -0.016(4)
C40 0.063(5) 0.063(5) 0.052(4) -0.027(4) 0.029(4) -0.041(4)
O5 0.046(4) 0.062(3) 0.068(5) -0.028(3) -0.004(3) -0.025(3)
O6 0.085(4) 0.117(6) 0.062(3) -0.032(4) -0.006(3) -0.068(4)
C33 0.075(6) 0.082(6) 0.064(5) -0.024(4) 0.003(4) -0.038(5)
C34 0.062(6) 0.066(7) 0.069(6) -0.028(5) 0.004(5) -0.033(5)
C35 0.044(5) 0.065(6) 0.061(5) -0.032(4) 0.005(4) -0.024(5)
C36 0.056(5) 0.061(5) 0.069(6) -0.018(4) -0.004(4) -0.026(4)
Cl2 0.0425(4) 0.0628(5) 0.0316(4) -0.0015(3) -0.0085(3) -0.0217(4)
O1 0.0476(16) 0.114(3) 0.0547(16) 0.0032(17) -0.0153(13) -0.0329(17)
O2 0.064(2) 0.131(3) 0.063(2) -0.036(2) 0.0019(16) -0.012(2)
O3 0.110(3) 0.144(4) 0.065(2) 0.045(3) -0.011(2) -0.039(3)
O4 0.084(3) 0.092(3) 0.205(6) -0.057(3) -0.049(3) -0.019(2)
O9 0.066(3) 0.069(4) 0.050(3) -0.015(3) -0.021(2) -0.026(3)
O10 0.097(4) 0.092(3) 0.162(5) 0.000(3) -0.011(4) -0.032(3)
C41 0.165(11) 0.092(7) 0.032(4) 0.008(4) -0.002(5) -0.091(8)
C42 0.041(3) 0.029(3) 0.025(2) 0.003(2) -0.013(2) -0.018(2)
C43 0.059(4) 0.041(3) 0.050(4) -0.019(3) -0.019(3) -0.011(3)
O11 0.142(8) 0.116(6) 0.050(4) -0.022(4) -0.024(4) -0.047(6)
C44 0.085(5) 0.041(3) 0.040(3) -0.011(3) -0.020(3) -0.027(4)
C45 0.068(5) 0.079(5) 0.041(4) -0.009(4) -0.008(3) -0.035(4)
C46 0.097(4) 0.092(3) 0.162(5) 0.000(3) -0.011(4) -0.032(3)

loop_
_atom_type_symbol
_atom_type_description
_atom_type_scat_dispersion_real
_atom_type_scat_dispersion_imag
_atom_type_scat_source
C C 0.0181 0.0091 'International Tables Vol C Tables 4.2.6.8 and 6.1.1.4'
H H 0.0000 0.0000 'International Tables Vol C Tables 4.2.6.8 and 6.1.1.4'
Cl Cl 0.3639 0.7018 'International Tables Vol C Tables 4.2.6.8 and 6.1.1.4'
Fe Fe -1.1336 3.1974 'International Tables Vol C Tables 4.2.6.8 and 6.1.1.4'
N N 0.0311 0.0180 'International Tables Vol C Tables 4.2.6.8 and 6.1.1.4'
O O 0.0492 0.0322 'International Tables Vol C Tables 4.2.6.8 and 6.1.1.4'

loop_
_geom_angle_atom_site_label_1
_geom_angle_atom_site_label_2
_geom_angle_atom_site_label_3
_geom_angle
N1 Fe1 Cl1 160.76(7)
N1 Fe1 N2 89.96(9)
N1 Fe1 N3 74.25(9)
N1 Fe1 N4 75.34(9)
N1 Fe1 N5 78.06(9)
N2 Fe1 Cl1 99.63(7)
N2 Fe1 N4 161.18(9)
N3 Fe1 Cl1 90.78(7)
N3 Fe1 N2 80.63(9)
N3 Fe1 N4 105.92(9)
N4 Fe1 Cl1 97.93(6)
N5 Fe1 Cl1 119.72(7)
N5 Fe1 N2 81.07(9)
N5 Fe1 N3 146.62(9)
N5 Fe1 N4 84.37(9)
C1 N1 Fe1 106.01(17)
C13 N1 Fe1 105.77(17)
C13 N1 C1 109.2(2)
C13 N1 C23 108.7(2)
C23 N1 Fe1 111.99(17)
C23 N1 C1 114.8(2)
C3 N2 Fe1 126.7(2)
C7 N2 Fe1 115.2(2)
C7 N2 C3 118.2(3)
C8 N3 Fe1 113.8(2)
C8 N3 C12 118.7(3)
C12 N3 Fe1 127.4(2)
C14 N4 Fe1 112.04(19)
C14 N4 C22 117.8(3)
C22 N4 Fe1 129.85(19)
C24 N5 Fe1 114.60(19)
C24 N5 C32 118.7(3)
C32 N5 Fe1 126.21(19)
N1 C1 H1 107.9
N1 C1 C2 114.0(3)
N1 C1 C8 108.4(2)
C2 C1 H1 107.9
C8 C1 H1 107.9
C8 C1 C2 110.5(3)
C1 C2 H2A 107.3
C1 C2 H2B 107.3
H2A C2 H2B 106.9
C3 C2 C1 120.3(3)
C3 C2 H2A 107.3
C3 C2 H2B 107.3
N2 C3 C2 121.0(3)
N2 C3 C4 121.1(3)
C4 C3 C2 117.8(3)
C3 C4 H4 120.1
C5 C4 C3 119.7(4)
C5 C4 H4 120.1
C4 C5 H5 120.6
C6 C5 C4 118.8(4)
C6 C5 H5 120.6
C5 C6 H6 120.8
C7 C6 C5 118.4(4)
C7 C6 H6 120.8
N2 C7 C6 123.8(3)
N2 C7 H7 118.1
C6 C7 H7 118.1
N3 C8 C1 116.0(2)
N3 C8 C9 122.3(3)
C9 C8 C1 121.7(3)
C8 C9 H9 120.8
C10 C9 C8 118.4(3)
C10 C9 H9 120.8
C9 C10 H10 120.0
C9 C10 C11 120.0(3)
C11 C10 H10 120.0
C10 C11 H11 120.8
C10 C11 C12 118.3(3)
C12 C11 H11 120.8
N3 C12 C11 122.2(3)
N3 C12 H12 118.9
C11 C12 H12 118.9
N1 C13 H13A 109.5
N1 C13 H13B 109.5
N1 C13 C14 110.7(2)
H13A C13 H13B 108.1
C14 C13 H13A 109.5
C14 C13 H13B 109.5
N4 C14 C13 116.5(3)
N4 C14 C15 123.6(3)
C15 C14 C13 119.9(3)
C14 C15 H15 120.5
C16 C15 C14 118.9(3)
C16 C15 H15 120.5
C15 C16 H16 120.1
C15 C16 C17 119.7(3)
C17 C16 H16 120.1
C16 C17 C18 122.9(3)
C16 C17 C22 118.3(3)
C22 C17 C18 118.8(3)
C17 C18 H18 119.4
C19 C18 C17 121.2(3)
C19 C18 H18 119.4
C18 C19 H19 119.9
C18 C19 C20 120.1(3)
C20 C19 H19 119.9
C19 C20 H20 119.7
C21 C20 C19 120.6(3)
C21 C20 H20 119.7
C20 C21 H21 119.9
C20 C21 C22 120.2(3)
C22 C21 H21 119.9
N4 C22 C17 121.6(3)
N4 C22 C21 119.4(3)
C21 C22 C17 119.0(3)
N1 C23 H23A 108.7
N1 C23 H23B 108.7
N1 C23 C24 114.2(2)
H23A C23 H23B 107.6
C24 C23 H23A 108.7
C24 C23 H23B 108.7
N5 C24 C23 119.3(3)
N5 C24 C25 122.9(3)
C25 C24 C23 117.7(3)
C24 C25 H25 120.3
C26 C25 C24 119.3(3)
C26 C25 H25 120.3
C25 C26 H26 119.9
C25 C26 C27 120.2(3)
C27 C26 H26 119.9
C26 C27 C28 123.8(3)
C26 C27 C32 117.7(3)
C28 C27 C32 118.6(3)
C27 C28 H28 119.3
C29 C28 C27 121.3(3)
C29 C28 H28 119.3
C28 C29 H29 120.1
C28 C29 C30 119.8(3)
C30 C29 H29 120.1
C29 C30 H30 119.5
C31 C30 C29 121.0(3)
C31 C30 H30 119.5
C30 C31 H31 119.9
C30 C31 C32 120.3(3)
C32 C31 H31 119.9
N5 C32 C27 121.1(3)
N5 C32 C31 119.8(3)
C31 C32 C27 119.0(3)
C39 O7 C38 118.0(7)
H37A C37 H37B 109.5
H37A C37 H37C 109.5
H37B C37 H37C 109.5
C38 C37 H37A 109.5
C38 C37 H37B 109.5
C38 C37 H37C 109.5
O7 C38 H38A 109.0
O7 C38 H38B 109.0
C37 C38 O7 113.0(7)
C37 C38 H38A 109.0
C37 C38 H38B 109.0
H38A C38 H38B 107.8
O7 C39 C40 102.8(8)
O8 C39 O7 122.5(11)
O8 C39 C40 132.8(10)
C39 C40 H40A 109.5
C39 C40 H40B 109.5
C39 C40 H40C 109.5
H40A C40 H40B 109.5
H40A C40 H40C 109.5
H40B C40 H40C 109.5
C35 O5 C34 117.8(7)
H33A C33 H33B 109.5
H33A C33 H33C 109.5
H33B C33 H33C 109.5
C34 C33 H33A 109.5
C34 C33 H33B 109.5
C34 C33 H33C 109.5
O5 C34 C33 107.4(10)
O5 C34 H34A 110.2
O5 C34 H34B 110.2
C33 C34 H34A 110.2
C33 C34 H34B 110.2
H34A C34 H34B 108.5
O5 C35 C36 113.8(10)
O6 C35 O5 119.9(13)
O6 C35 C36 126.3(11)
C35 C36 H36A 109.5
C35 C36 H36B 109.5
C35 C36 H36C 109.5
H36A C36 H36B 109.5
H36A C36 H36C 109.5
H36B C36 H36C 109.5
O1 Cl2 O4 106.5(3)
O2 Cl2 O1 113.3(2)
O2 Cl2 O4 102.8(3)
O3 Cl2 O1 114.8(3)
O3 Cl2 O2 116.7(3)
O3 Cl2 O4 100.4(4)
H41A C41 H41B 109.5
H41A C41 H41C 109.5
H41B C41 H41C 109.5
C42 C41 H41A 109.5
C42 C41 H41B 109.5
C42 C41 H41C 109.5
C41 C42 H42A 106.9
C41 C42 H42B 106.9
H42A C42 H42B 106.7
C43 C42 C41 121.9(7)
C43 C42 H42A 106.9
C43 C42 H42B 106.9
O9 C43 O10 118.0(8)
O9 C43 C42 121.7(8)
O10 C43 C42 120.0(7)
H44A C44 H44B 109.5
H44A C44 H44C 109.5
H44B C44 H44C 109.5
C45 C44 H44A 109.5
C45 C44 H44B 109.5
C45 C44 H44C 109.5
O11 C45 C44 121.5(10)
O11 C45 C46 114.6(8)
C44 C45 C46 123.6(8)
C45 C46 H46A 109.5
C45 C46 H46B 109.5
C45 C46 H46C 109.5
H46A C46 H46B 109.5
H46A C46 H46C 109.5
H46B C46 H46C 109.5

loop_
_geom_bond_atom_site_label_1
_geom_bond_atom_site_label_2
_geom_bond_distance
Fe1 Cl1 2.3211(8)
Fe1 N1 2.204(2)
Fe1 N2 2.254(3)
Fe1 N3 2.230(2)
Fe1 N4 2.292(2)
Fe1 N5 2.221(2)
N1 C1 1.492(4)
N1 C13 1.480(4)
N1 C23 1.487(4)
N2 C3 1.346(4)
N2 C7 1.345(4)
N3 C8 1.339(4)
N3 C12 1.348(4)
N4 C14 1.330(4)
N4 C22 1.383(4)
N5 C24 1.320(4)
N5 C32 1.384(4)
C1 H1 0.9800
C1 C2 1.530(5)
C1 C8 1.517(5)
C2 H2A 0.9700
C2 H2B 0.9700
C2 C3 1.504(5)
C3 C4 1.395(5)
C4 H4 0.9300
C4 C5 1.388(6)
C5 H5 0.9300
C5 C6 1.380(6)
C6 H6 0.9300
C6 C7 1.372(5)
C7 H7 0.9300
C8 C9 1.390(4)
C9 H9 0.9300
C9 C10 1.376(6)
C10 H10 0.9300
C10 C11 1.382(6)
C11 H11 0.9300
C11 C12 1.386(5)
C12 H12 0.9300
C13 H13A 0.9700
C13 H13B 0.9700
C13 C14 1.505(4)
C14 C15 1.410(4)
C15 H15 0.9300
C15 C16 1.364(5)
C16 H16 0.9300
C16 C17 1.406(5)
C17 C18 1.418(5)
C17 C22 1.415(4)
C18 H18 0.9300
C18 C19 1.357(6)
C19 H19 0.9300
C19 C20 1.400(5)
C20 H20 0.9300
C20 C21 1.381(5)
C21 H21 0.9300
C21 C22 1.412(4)
C23 H23A 0.9700
C23 H23B 0.9700
C23 C24 1.500(4)
C24 C25 1.417(4)
C25 H25 0.9300
C25 C26 1.351(5)
C26 H26 0.9300
C26 C27 1.411(5)
C27 C28 1.419(5)
C27 C32 1.423(4)
C28 H28 0.9300
C28 C29 1.352(6)
C29 H29 0.9300
C29 C30 1.402(5)
C30 H30 0.9300
C30 C31 1.376(4)
C31 H31 0.9300
C31 C32 1.400(5)
O7 C38 1.606(12)
O7 C39 1.378(11)
O8 C39 1.175(12)
C37 H37A 0.9600
C37 H37B 0.9600
C37 H37C 0.9600
C37 C38 1.380(14)
C38 H38A 0.9700
C38 H38B 0.9700
C39 C40 1.443(12)
C40 H40A 0.9600
C40 H40B 0.9600
C40 H40C 0.9600
O5 C34 1.465(15)
O5 C35 1.361(16)
O6 C35 1.216(13)
C33 H33A 0.9600
C33 H33B 0.9600
C33 H33C 0.9600
C33 C34 1.478(16)
C34 H34A 0.9700
C34 H34B 0.9700
C35 C36 1.474(16)
C36 H36A 0.9600
C36 H36B 0.9600
C36 H36C 0.9600
Cl2 O1 1.412(3)
Cl2 O2 1.398(3)
Cl2 O3 1.352(4)
Cl2 O4 1.464(5)
O9 C43 1.216(9)
O10 C43 1.300(10)
C41 H41A 0.9600
C41 H41B 0.9600
C41 H41C 0.9600
C41 C42 1.513(10)
C42 H42A 0.9000
C42 H42B 0.9000
C42 C43 1.311(10)
O11 C45 1.196(12)
C44 H44A 0.9600
C44 H44B 0.9600
C44 H44C 0.9600
C44 C45 1.336(11)
C45 C46 1.471(11)
C46 H46A 0.9600
C46 H46B 0.9600
C46 H46C 0.9600
